data_7128585
loop_
_publ_author_name
'Margonis, Caroline M.'
'Ho, Marissa'
'Travis, Benjamin D.'
'Brennessel, William W.'
'McNamara, William R.'

_publ_section_title
;
 Iron polypyridyl complex adsorbed on carbon surfaces for hydrogen
 generation.
;
_journal_issue 62
_journal_name_full 'Chemical communications (Cambridge, England)'
_journal_page_first 7697
_journal_page_last 7700
_journal_paper_doi 10.1039/d1cc02131a
_journal_volume 57
_journal_year 2021
_chemical_formula_moiety 'C30 H25 Cl2 Fe N4 O2'
_chemical_formula_sum 'C30 H25 Cl2 Fe N4 O2'
_chemical_formula_weight 600.29
_space_group_crystal_system orthorhombic
_space_group_IT_number 61
_space_group_name_Hall '-P 2ac 2ab'
_space_group_name_H-M_alt 'P b c a'
_atom_sites_solution_hydrogens mixed
_atom_sites_solution_primary dual
_atom_sites_solution_secondary difmap
_audit_creation_date 2020-09-30
_audit_creation_method
;
Olex2 1.3-ac4
(compiled 2020.03.28 svn.rd84adfe8 for Rigaku Oxford Diffraction, GUI svn.r6032)
;
_audit_update_record
;
2021-04-16 deposited with the CCDC.	2021-07-01 downloaded from the CCDC.
;
_cell_angle_alpha 90
_cell_angle_beta 90
_cell_angle_gamma 90
_cell_formula_units_Z 8
_cell_length_a 11.4056(2)
_cell_length_b 22.8180(4)
_cell_length_c 25.3841(5)
_cell_measurement_reflns_used 13400
_cell_measurement_temperature 99.98(10)
_cell_measurement_theta_max 73.1600
_cell_measurement_theta_min 3.5210
_cell_volume 6606.3(2)
_computing_cell_refinement 'CrysAlisPro 1.171.40.84a (Rigaku OD, 2020)'
_computing_data_collection 'CrysAlisPro 1.171.40.84a (Rigaku OD, 2020)'
_computing_data_reduction 'CrysAlisPro 1.171.40.84a (Rigaku OD, 2020)'
_computing_molecular_graphics 'Olex2 1.3-ac4 (Dolomanov et al., 2009)'
_computing_publication_material 'Olex2 1.3-ac4 (Dolomanov et al., 2009)'
_computing_structure_refinement 'SHELXL 2018/3 (Sheldrick, 2015b)'
_computing_structure_solution 'SHELXT 2018/2 (Sheldrick, 2015a)'
_diffrn_ambient_environment N~2~
_diffrn_ambient_temperature 99.98(10)
_diffrn_detector 'Hybrid Pixel Array Detector'
_diffrn_detector_area_resol_mean 10.0000
_diffrn_detector_type HyPix
_diffrn_measured_fraction_theta_full 0.997
_diffrn_measured_fraction_theta_max 0.982
_diffrn_measurement_details
;
List of Runs (angles in degrees, time in seconds):

  # Type    Start    End  Width  t~exp~   \w     \q     \k     \f   Frames
#--------------------------------------------------------------------------
  1  \w    -50.00  22.00   0.50    5.51    --  -49.62  51.00-127.00  144
  2  \w     -3.00  24.00   0.50    5.51    --  -49.62  19.00 -30.00   54
  3  \w     32.00 122.00   0.50    5.51    --   49.62  70.00  57.00  180
  4  \w     88.00 163.00   0.50   22.86    --  105.75  70.00  57.00  150
  5  \w    153.00 178.00   0.50   22.86    --  105.75  30.00 120.00   50
  6  \w     95.00 154.00   0.50   22.86    --  105.75 125.00  90.00  118
  7  \w     99.00 129.00   0.50   22.86    --  105.75  30.00 120.00   60
  8  \w     95.00 178.00   0.50   22.86    --  105.75 121.00 -62.00  166
  9  \w     40.00  65.00   0.50   22.86    --  105.75 -51.00  85.00   50
 10  \w     35.00  78.00   0.50   22.86    --  105.75 -61.00 -30.00   86
 11  \w     56.00  99.00   0.50   22.86    --  105.75 -94.00 -60.00   86
 12  \w     38.00  83.00   0.50   22.86    --  105.75 -61.00-120.00   90
 13  \w     52.00 109.00   0.50   22.86    --  105.75-125.00-180.00  114
 14  \w     36.00  83.00   0.50   22.86    --  105.75 -61.00-150.00   94
 15  \w     -9.00  17.00   0.50    5.51    --   49.62 -19.00-180.00   52
 16  \w   -120.00 -77.00   0.50    5.51    --  -49.62-121.00-144.00   86
 17  \w   -156.00 -73.00   0.50   22.86    --  -84.25-121.00-144.00  166
;
_diffrn_measurement_device 'four-circle diffractometer'
_diffrn_measurement_device_type 'XtaLAB Synergy, Dualflex, HyPix'
_diffrn_measurement_method '\w scans'
_diffrn_orient_matrix_type 'CrysAlisPro convention (1999,Acta A55,543-557)'
_diffrn_orient_matrix_UB_11 0.0299209000
_diffrn_orient_matrix_UB_12 -0.0392781000
_diffrn_orient_matrix_UB_13 -0.0475048000
_diffrn_orient_matrix_UB_21 0.1310063000
_diffrn_orient_matrix_UB_22 0.0146487000
_diffrn_orient_matrix_UB_23 0.0068760000
_diffrn_orient_matrix_UB_31 0.0139366000
_diffrn_orient_matrix_UB_32 -0.0529320000
_diffrn_orient_matrix_UB_33 0.0371077000
_diffrn_radiation_monochromator mirror
_diffrn_radiation_probe x-ray
_diffrn_radiation_type 'Cu K\a'
_diffrn_radiation_wavelength 1.54184
_diffrn_reflns_av_R_equivalents 0.0590
_diffrn_reflns_av_unetI/netI 0.0353
_diffrn_reflns_Laue_measured_fraction_full 0.997
_diffrn_reflns_Laue_measured_fraction_max 0.982
_diffrn_reflns_limit_h_max 13
_diffrn_reflns_limit_h_min -14
_diffrn_reflns_limit_k_max 25
_diffrn_reflns_limit_k_min -28
_diffrn_reflns_limit_l_max 32
_diffrn_reflns_limit_l_min -30
_diffrn_reflns_number 41178
_diffrn_reflns_point_group_measured_fraction_full 0.997
_diffrn_reflns_point_group_measured_fraction_max 0.982
_diffrn_reflns_theta_full 74.504
_diffrn_reflns_theta_max 78.003
_diffrn_reflns_theta_min 3.482
_diffrn_source 'micro-focus sealed X-ray tube'
_diffrn_source_type 'PhotonJet (Cu) X-ray Source'
_exptl_absorpt_coefficient_mu 5.388
_exptl_absorpt_correction_T_max 1.00000
_exptl_absorpt_correction_T_min 0.35954
_exptl_absorpt_correction_type multi-scan
_exptl_absorpt_process_details
;
CrysAlisPro 1.171.40.84a (Rigaku Oxford Diffraction, 2020)
Empirical absorption correction using spherical harmonics,
implemented in SCALE3 ABSPACK scaling algorithm.
;
_exptl_crystal_colour blue
_exptl_crystal_colour_primary blue
_exptl_crystal_density_diffrn 1.207
_exptl_crystal_description plate
_exptl_crystal_F_000 2472
_exptl_crystal_recrystallization_method 'Solvent-solvent diffusion'
_exptl_crystal_size_max 0.19
_exptl_crystal_size_mid 0.102
_exptl_crystal_size_min 0.028
_refine_diff_density_max 0.768
_refine_diff_density_min -0.692
_refine_diff_density_rms 0.060
_refine_ls_extinction_method none
_refine_ls_goodness_of_fit_ref 1.049
_refine_ls_hydrogen_treatment mixed
_refine_ls_matrix_type full
_refine_ls_number_parameters 447
_refine_ls_number_reflns 6941
_refine_ls_number_restraints 250
_refine_ls_restrained_S_all 1.042
_refine_ls_R_factor_all 0.0724
_refine_ls_R_factor_gt 0.0556
_refine_ls_shift/su_max 0.001
_refine_ls_shift/su_mean 0.000
_refine_ls_structure_factor_coef Fsqd
_refine_ls_weighting_details 'w=1/[\s^2^(Fo^2^)+(0.0923P)^2^+3.3164P] where P=(Fo^2^+2Fc^2^)/3'
_refine_ls_weighting_scheme calc
_refine_ls_wR_factor_gt 0.1556
_refine_ls_wR_factor_ref 0.1695
_reflns_Friedel_coverage 0.000
_reflns_number_gt 5181
_reflns_number_total 6941
_reflns_threshold_expression 'I > 2\s(I)'
_cod_data_source_file d1cc02131a2.cif
_cod_data_source_block cwmwm15
_cod_depositor_comments 'Adding full bibliography for 7128585.cif.'
_cod_database_code 7128585
_shelx_shelxl_version_number 2018/3
_shelx_space_group_comment
;
The symmetry employed for this shelxl refinement is uniquely defined
by the following loop, which should always be used as a source of
symmetry information in preference to the above space-group names.
They are only intended as comments.
;
_shelx_estimated_absorpt_t_max 0.864
_shelx_estimated_absorpt_t_min 0.428
_reflns_odcompleteness_completeness 99.67
_reflns_odcompleteness_iscentric 1
_reflns_odcompleteness_theta 74.33
_olex2_refinement_description
;
1. Fixed Uiso
 At 1.2 times of:
  All C(H) groups, All C(H,H) groups
2. Restrained distances
 C20-C22 \\sim C20-C22'
 with sigma of 0.01
3. Restrained planarity
 C20, C21', C22', C23', C24', C25', C26', C27', C28', C29', C30'
 with sigma of 0.02
4. Uiso/Uaniso restraints and constraints
All non-hydrogen atoms have similar U: within 1.2A with sigma of 0.01 and sigma
for terminal atoms of 0.02 within 1.2A
5. Rigid body (RIGU) restrains
 C21, C22, C23, C24, C25, C26, C27, C28, C29, C30
 with sigma for 1-2 distances of 0.004 and sigma for 1-3 distances of 0.004
 C21', C22', C23', C24', C25', C26', C27', C28', C29', C30'
 with sigma for 1-2 distances of 0.004 and sigma for 1-3 distances of 0.004
6. Same fragment restrains
{C21, C22, C23, C24, C25, C26, C27, C28, C29, C30} sigma for 1-2: 0.02, 1-3:
0.04
as in
{C21', C22', C23', C24', C25', C26', C27', C28', C29', C30'}
7. Others
 Sof(C21')=Sof(H21')=Sof(C22')=Sof(C23')=Sof(H23')=Sof(C24')=Sof(H24')=
 Sof(C25')=Sof(H25')=Sof(C26')=Sof(H26')=Sof(C27')=Sof(H27')=Sof(C28')=
 Sof(H28')=Sof(C29')=Sof(C30')=1-FVAR(1)
 Sof(C21)=Sof(H21)=Sof(C22)=Sof(C23)=Sof(H23)=Sof(C24)=Sof(H24)=Sof(C25)=
 Sof(H25)=Sof(C26)=Sof(H26)=Sof(C27)=Sof(H27)=Sof(C28)=Sof(H28)=Sof(C29)=
 Sof(C30)=FVAR(1)
8.a Secondary CH2 refined with riding coordinates:
 C1(H1A,H1B), C7(H7A,H7B), C13(H13A,H13B)
8.b Aromatic/amide H refined with riding coordinates:
 C3(H3), C4(H4A), C5(H5), C6(H6), C9(H9), C10(H10), C11(H11), C12(H12),
 C15(H15), C17(H17), C18(H18), C21(H21), C23(H23), C24(H24), C25(H25), C26(H26),
  C27(H27), C28(H28), C21'(H21'), C23'(H23'), C24'(H24'), C25'(H25'),
 C26'(H26'), C27'(H27'), C28'(H28')
;
_olex2_submission_original_sample_id cwmwm15
_olex2_submission_special_instructions 'No special instructions were received'
_oxdiff_exptl_absorpt_empirical_details
;
Empirical correction (ABSPACK) includes:
- Absorption correction using spherical harmonics
- Frame scaling
;
_oxdiff_exptl_absorpt_empirical_full_max 2.152
_oxdiff_exptl_absorpt_empirical_full_min 0.490

loop_
_space_group_symop_operation_xyz
'x, y, z'
'-x+1/2, -y, z+1/2'
'-x, y+1/2, -z+1/2'
'x+1/2, -y+1/2, -z'
'-x, -y, -z'
'x-1/2, y, -z-1/2'
'x, -y-1/2, z-1/2'
'-x-1/2, y-1/2, z'

loop_
_atom_site_label
_atom_site_type_symbol
_atom_site_fract_x
_atom_site_fract_y
_atom_site_fract_z
_atom_site_U_iso_or_equiv
_atom_site_adp_type
_atom_site_occupancy
_atom_site_site_symmetry_order
_atom_site_calc_flag
_atom_site_refinement_flags_posn
_atom_site_refinement_flags_adp
_atom_site_refinement_flags_occupancy
_atom_site_disorder_assembly
_atom_site_disorder_group
Fe1 Fe 0.71736(4) 0.52441(2) 0.86034(2) 0.05658(16) Uani 1 1 d . . . . .
Cl1 Cl 0.84746(7) 0.45226(4) 0.83238(4) 0.0669(2) Uani 1 1 d . . . . .
Cl2 Cl 0.82984(8) 0.56054(4) 0.92877(4) 0.0704(2) Uani 1 1 d . . . . .
O1 O 0.7572(2) 0.57930(11) 0.80753(10) 0.0638(6) Uani 1 1 d . . . . .
O2 O 0.4504(3) 0.77324(12) 0.68553(12) 0.0788(7) Uani 1 1 d . . . . .
N1 N 0.6252(2) 0.45959(12) 0.90733(11) 0.0564(6) Uani 1 1 d . . . . .
N2 N 0.5712(2) 0.58525(11) 0.87661(11) 0.0535(6) Uani 1 1 d . . . . .
N3 N 0.5724(2) 0.49096(11) 0.80941(11) 0.0533(6) Uani 1 1 d . . . . .
N4 N 0.4508(3) 0.67605(13) 0.66209(13) 0.0608(7) Uani 1 1 d . . . . .
H4 H 0.413(3) 0.6529(16) 0.6403(14) 0.054(10) Uiso 1 1 d . . . . .
C1 C 0.5640(3) 0.42738(14) 0.82115(13) 0.0564(7) Uani 1 1 d . . . . .
H1A H 0.630779 0.406910 0.806297 0.068 Uiso 1 1 calc R U . . .
H1B H 0.493132 0.411308 0.805713 0.068 Uiso 1 1 calc R U . . .
C2 C 0.5617(3) 0.41960(14) 0.87996(13) 0.0543(7) Uani 1 1 d . . . . .
C3 C 0.5014(3) 0.37533(14) 0.90510(13) 0.0575(7) Uani 1 1 d . . . . .
H3 H 0.457275 0.348629 0.885790 0.069 Uiso 1 1 calc R U . . .
C4 C 0.5074(3) 0.37111(16) 0.95950(14) 0.0616(8) Uani 1 1 d . . . . .
H4A H 0.467473 0.341445 0.977099 0.074 Uiso 1 1 calc R U . . .
C5 C 0.5729(3) 0.41122(16) 0.98715(15) 0.0634(8) Uani 1 1 d . . . . .
H5 H 0.578415 0.408933 1.023644 0.076 Uiso 1 1 calc R U . . .
C6 C 0.6302(3) 0.45490(16) 0.95990(14) 0.0598(8) Uani 1 1 d . . . . .
H6 H 0.674065 0.482152 0.978710 0.072 Uiso 1 1 calc R U . . .
C7 C 0.4587(3) 0.51931(14) 0.82208(14) 0.0535(7) Uani 1 1 d . . . . .
H7A H 0.414527 0.494077 0.845572 0.064 Uiso 1 1 calc R U . . .
H7B H 0.413635 0.523936 0.789932 0.064 Uiso 1 1 calc R U . . .
C8 C 0.4742(3) 0.57777(14) 0.84738(12) 0.0512(7) Uani 1 1 d . . . . .
C9 C 0.3907(3) 0.62093(15) 0.84274(15) 0.0614(8) Uani 1 1 d . . . . .
H9 H 0.323982 0.614826 0.822432 0.074 Uiso 1 1 calc R U . . .
C10 C 0.4073(4) 0.67319(18) 0.86851(17) 0.0743(10) Uani 1 1 d . . . . .
H10 H 0.351859 0.702905 0.865783 0.089 Uiso 1 1 calc R U . . .
C11 C 0.5069(3) 0.68126(16) 0.89849(15) 0.0659(9) Uani 1 1 d . . . . .
H11 H 0.519440 0.716292 0.916345 0.079 Uiso 1 1 calc R U . . .
C12 C 0.5867(3) 0.63679(15) 0.90140(13) 0.0580(8) Uani 1 1 d . . . . .
H12 H 0.654271 0.642320 0.921285 0.070 Uiso 1 1 calc R U . . .
C13 C 0.6045(3) 0.50234(14) 0.75324(13) 0.0568(7) Uani 1 1 d . . . . .
H13A H 0.547132 0.484172 0.730234 0.068 Uiso 1 1 calc R U . . .
H13B H 0.680395 0.485048 0.745773 0.068 Uiso 1 1 calc R U . . .
C14 C 0.6090(3) 0.56701(14) 0.74257(13) 0.0554(7) Uani 1 1 d . . . . .
C15 C 0.5325(3) 0.59271(14) 0.70639(13) 0.0544(7) Uani 1 1 d . . . . .
H15 H 0.481975 0.569143 0.686952 0.065 Uiso 1 1 calc R U . . .
C16 C 0.5309(3) 0.65296(15) 0.69903(14) 0.0579(8) Uani 1 1 d . . . . .
C17 C 0.6086(3) 0.68835(15) 0.72731(15) 0.0635(9) Uani 1 1 d . . . . .
H17 H 0.608740 0.728739 0.722374 0.076 Uiso 1 1 calc R U . . .
C18 C 0.6848(3) 0.66293(16) 0.76247(16) 0.0627(8) Uani 1 1 d . . . . .
H18 H 0.736957 0.686618 0.780893 0.075 Uiso 1 1 calc R U . . .
C19 C 0.6860(3) 0.60239(15) 0.77135(14) 0.0567(8) Uani 1 1 d . . . . .
C20 C 0.4169(3) 0.73402(17) 0.65688(16) 0.0650(9) Uani 1 1 d D . . . .
C21 C 0.3452(7) 0.7178(3) 0.5675(3) 0.0659(14) Uani 0.797(5) 1 d D U P A 1
H21 H 0.394669 0.685538 0.565099 0.079 Uiso 0.797(5) 1 calc R U P A 1
C22 C 0.3370(5) 0.7461(4) 0.6126(3) 0.0630(11) Uani 0.797(5) 1 d D U P A 1
C23 C 0.2618(4) 0.7953(2) 0.6177(2) 0.0614(12) Uani 0.797(5) 1 d D U P A 1
H23 H 0.255984 0.814830 0.649776 0.074 Uiso 0.797(5) 1 calc R U P A 1
C24 C 0.1987(4) 0.8138(2) 0.5758(2) 0.0664(12) Uani 0.797(5) 1 d D U P A 1
H24 H 0.149358 0.846000 0.579342 0.080 Uiso 0.797(5) 1 calc R U P A 1
C25 C 0.1455(5) 0.8035(3) 0.4817(2) 0.0795(15) Uani 0.797(5) 1 d D U P A 1
H25 H 0.095679 0.835656 0.483857 0.095 Uiso 0.797(5) 1 calc R U P A 1
C26 C 0.1579(5) 0.7752(3) 0.4352(2) 0.0869(17) Uani 0.797(5) 1 d D U P A 1
H26 H 0.117926 0.788800 0.405720 0.104 Uiso 0.797(5) 1 calc R U P A 1
C27 C 0.2308(4) 0.7255(3) 0.4308(2) 0.0788(14) Uani 0.797(5) 1 d D . P A 1
H27 H 0.237177 0.705773 0.398881 0.095 Uiso 0.797(5) 1 calc R U P A 1
C28 C 0.2919(4) 0.7066(2) 0.47398(19) 0.0671(12) Uani 0.797(5) 1 d D U P A 1
H28 H 0.341516 0.674423 0.471255 0.081 Uiso 0.797(5) 1 calc R U P A 1
C29 C 0.2801(5) 0.7356(3) 0.5220(3) 0.0665(14) Uani 0.797(5) 1 d D U P A 1
C30 C 0.2065(4) 0.7850(3) 0.5269(2) 0.0658(13) Uani 0.797(5) 1 d D U P A 1
C21' C 0.2833(11) 0.7978(9) 0.5966(7) 0.065(3) Uani 0.203(5) 1 d D U P A 2
H21' H 0.274435 0.824067 0.624291 0.078 Uiso 0.203(5) 1 calc R U P A 2
C22' C 0.3528(12) 0.7515(13) 0.6076(7) 0.069(4) Uani 0.203(5) 1 d D U P A 2
C23' C 0.356(2) 0.7172(12) 0.5581(10) 0.066(4) Uani 0.203(5) 1 d D U P A 2
H23' H 0.401296 0.683393 0.558654 0.080 Uiso 0.203(5) 1 calc R U P A 2
C24' C 0.3006(19) 0.7291(10) 0.5123(10) 0.068(3) Uani 0.203(5) 1 d D U P A 2
H24' H 0.311038 0.703119 0.484484 0.082 Uiso 0.203(5) 1 calc R U P A 2
C25' C 0.1696(16) 0.7957(10) 0.4578(9) 0.083(4) Uani 0.203(5) 1 d D U P A 2
H25' H 0.174216 0.772104 0.427946 0.099 Uiso 0.203(5) 1 calc R U P A 2
C26' C 0.1067(14) 0.8457(8) 0.4555(6) 0.084(5) Uani 0.203(5) 1 d D . P A 2
H26' H 0.069231 0.856804 0.424509 0.101 Uiso 0.203(5) 1 calc R U P A 2
C27' C 0.0990(14) 0.8803(8) 0.5006(6) 0.082(5) Uani 0.203(5) 1 d D . P A 2
H27' H 0.056577 0.915061 0.499489 0.098 Uiso 0.203(5) 1 calc R U P A 2
C28' C 0.1523(12) 0.8641(7) 0.5457(6) 0.070(4) Uani 0.203(5) 1 d D . P A 2
H28' H 0.143337 0.887429 0.575488 0.085 Uiso 0.203(5) 1 calc R U P A 2
C29' C 0.2200(12) 0.8136(8) 0.5491(7) 0.071(3) Uani 0.203(5) 1 d D U P A 2
C30' C 0.2283(13) 0.7781(8) 0.5038(7) 0.064(3) Uani 0.203(5) 1 d D U P A 2

loop_
_atom_site_aniso_label
_atom_site_aniso_U_11
_atom_site_aniso_U_22
_atom_site_aniso_U_33
_atom_site_aniso_U_23
_atom_site_aniso_U_13
_atom_site_aniso_U_12
Fe1 0.0422(3) 0.0572(3) 0.0703(3) 0.0032(2) -0.0030(2) -0.0028(2)
Cl1 0.0527(4) 0.0652(5) 0.0827(6) 0.0040(4) 0.0032(4) 0.0040(4)
Cl2 0.0542(4) 0.0674(5) 0.0896(6) -0.0028(4) -0.0171(4) -0.0049(4)
O1 0.0430(11) 0.0675(14) 0.0810(16) 0.0088(12) -0.0021(11) -0.0061(10)
O2 0.0921(19) 0.0609(15) 0.0834(18) 0.0041(13) -0.0034(16) 0.0046(14)
N1 0.0498(14) 0.0578(15) 0.0617(16) 0.0024(12) -0.0017(12) -0.0012(12)
N2 0.0442(13) 0.0544(14) 0.0618(15) -0.0004(11) 0.0018(11) -0.0077(11)
N3 0.0454(13) 0.0544(14) 0.0600(15) 0.0018(12) 0.0038(11) -0.0047(11)
N4 0.0503(15) 0.0585(16) 0.0735(18) 0.0112(14) 0.0038(14) -0.0051(13)
C1 0.0585(18) 0.0502(16) 0.0606(18) 0.0020(14) -0.0006(15) -0.0061(14)
C2 0.0471(16) 0.0527(17) 0.0629(18) 0.0006(14) 0.0000(14) 0.0022(13)
C3 0.0582(18) 0.0533(17) 0.0609(18) -0.0041(14) 0.0039(15) -0.0037(14)
C4 0.0592(19) 0.065(2) 0.0602(19) -0.0001(15) 0.0094(16) -0.0005(16)
C5 0.0581(19) 0.071(2) 0.0612(19) -0.0047(16) 0.0050(16) -0.0006(16)
C6 0.0517(17) 0.070(2) 0.0572(18) -0.0042(15) -0.0027(15) -0.0018(16)
C7 0.0425(15) 0.0575(17) 0.0605(18) 0.0052(14) 0.0006(13) -0.0063(13)
C8 0.0396(14) 0.0588(17) 0.0552(16) 0.0019(13) 0.0043(13) -0.0070(13)
C9 0.0481(17) 0.065(2) 0.071(2) -0.0047(16) -0.0028(16) 0.0022(15)
C10 0.061(2) 0.071(2) 0.090(3) -0.0073(19) -0.003(2) 0.0114(18)
C11 0.064(2) 0.0625(19) 0.071(2) -0.0114(16) 0.0001(18) -0.0061(17)
C12 0.0484(16) 0.0644(19) 0.0611(18) -0.0019(15) 0.0007(14) -0.0081(14)
C13 0.0513(17) 0.0570(17) 0.0620(18) 0.0017(15) 0.0038(15) 0.0005(14)
C14 0.0434(15) 0.0590(17) 0.0637(18) 0.0058(14) 0.0086(14) -0.0022(13)
C15 0.0466(16) 0.0572(17) 0.0596(17) 0.0040(14) 0.0095(14) -0.0042(13)
C16 0.0431(15) 0.0642(19) 0.0664(19) 0.0107(15) 0.0075(14) -0.0011(14)
C17 0.0504(17) 0.0569(18) 0.083(2) 0.0075(17) 0.0124(17) -0.0078(15)
C18 0.0443(16) 0.064(2) 0.079(2) 0.0048(17) 0.0035(16) -0.0085(14)
C19 0.0395(14) 0.0608(18) 0.070(2) 0.0055(15) 0.0080(14) -0.0063(13)
C20 0.0490(17) 0.071(2) 0.075(2) 0.0214(19) 0.0088(16) -0.0033(16)
C21 0.048(3) 0.067(3) 0.083(3) 0.030(2) 0.003(2) -0.010(2)
C22 0.045(2) 0.062(3) 0.082(3) 0.017(2) 0.012(2) -0.0123(19)
C23 0.043(2) 0.062(2) 0.079(3) 0.020(2) 0.007(2) -0.0082(18)
C24 0.044(2) 0.068(3) 0.087(3) 0.018(2) 0.005(2) -0.0063(19)
C25 0.048(3) 0.110(4) 0.081(3) 0.026(3) -0.004(2) -0.006(2)
C26 0.049(2) 0.142(5) 0.070(3) 0.036(3) -0.012(2) -0.011(3)
C27 0.059(3) 0.117(4) 0.061(3) 0.009(3) -0.003(2) -0.024(3)
C28 0.052(2) 0.084(3) 0.066(2) 0.016(2) -0.008(2) -0.020(2)
C29 0.047(3) 0.078(3) 0.074(3) 0.015(2) 0.007(2) -0.014(2)
C30 0.039(2) 0.081(3) 0.077(3) 0.031(3) -0.001(2) -0.014(2)
C21' 0.040(6) 0.075(6) 0.079(6) 0.029(6) 0.020(5) -0.010(5)
C22' 0.049(8) 0.069(8) 0.088(7) 0.016(6) 0.007(7) -0.011(6)
C23' 0.042(7) 0.076(7) 0.081(7) 0.030(6) 0.017(6) 0.001(7)
C24' 0.043(6) 0.084(6) 0.078(6) 0.022(6) 0.011(6) -0.008(5)
C25' 0.048(6) 0.121(7) 0.079(7) 0.028(6) -0.008(6) -0.010(6)
C26' 0.060(10) 0.126(12) 0.067(9) 0.025(8) -0.026(8) -0.002(9)
C27' 0.057(10) 0.111(13) 0.078(9) 0.027(7) -0.014(8) -0.004(9)
C28' 0.057(9) 0.081(9) 0.073(9) 0.008(7) -0.016(7) -0.010(7)
C29' 0.047(6) 0.079(6) 0.086(6) 0.025(5) 0.006(6) -0.010(5)
C30' 0.031(6) 0.082(6) 0.080(7) 0.027(6) 0.006(6) -0.014(5)

loop_
_atom_type_symbol
_atom_type_description
_atom_type_scat_dispersion_real
_atom_type_scat_dispersion_imag
_atom_type_scat_source
C C 0.0181 0.0091 'International Tables Vol C Tables 4.2.6.8 and 6.1.1.4'
H H 0.0000 0.0000 'International Tables Vol C Tables 4.2.6.8 and 6.1.1.4'
Cl Cl 0.3639 0.7018 'International Tables Vol C Tables 4.2.6.8 and 6.1.1.4'
Fe Fe -1.1336 3.1974 'International Tables Vol C Tables 4.2.6.8 and 6.1.1.4'
N N 0.0311 0.0180 'International Tables Vol C Tables 4.2.6.8 and 6.1.1.4'
O O 0.0492 0.0322 'International Tables Vol C Tables 4.2.6.8 and 6.1.1.4'

loop_
_geom_angle_atom_site_label_1
_geom_angle_atom_site_label_2
_geom_angle_atom_site_label_3
_geom_angle
_geom_angle_site_symmetry_1
_geom_angle_site_symmetry_3
_geom_angle_publ_flag
Cl2 Fe1 Cl1 97.33(4) . . ?
O1 Fe1 Cl1 95.70(8) . . ?
O1 Fe1 Cl2 99.38(8) . . ?
O1 Fe1 N1 163.21(11) . . ?
O1 Fe1 N2 84.12(10) . . ?
O1 Fe1 N3 89.66(10) . . ?
N1 Fe1 Cl1 89.68(8) . . ?
N1 Fe1 Cl2 95.68(8) . . ?
N1 Fe1 N2 87.71(10) . . ?
N1 Fe1 N3 74.13(10) . . ?
N2 Fe1 Cl1 169.45(8) . . ?
N2 Fe1 Cl2 93.10(8) . . ?
N2 Fe1 N3 76.36(10) . . ?
N3 Fe1 Cl1 93.09(7) . . ?
N3 Fe1 Cl2 165.41(8) . . ?
C19 O1 Fe1 127.1(2) . . ?
C2 N1 Fe1 115.8(2) . . ?
C6 N1 Fe1 125.5(2) . . ?
C6 N1 C2 118.6(3) . . ?
C8 N2 Fe1 116.0(2) . . ?
C8 N2 C12 118.5(3) . . ?
C12 N2 Fe1 122.6(2) . . ?
C1 N3 Fe1 105.40(19) . . ?
C1 N3 C7 109.1(2) . . ?
C1 N3 C13 112.2(2) . . ?
C7 N3 Fe1 111.87(19) . . ?
C7 N3 C13 110.2(3) . . ?
C13 N3 Fe1 108.12(19) . . ?
C16 N4 H4 121(2) . . ?
C20 N4 H4 112(2) . . ?
C20 N4 C16 126.9(3) . . ?
N3 C1 H1A 110.0 . . ?
N3 C1 H1B 110.0 . . ?
N3 C1 C2 108.4(3) . . ?
H1A C1 H1B 108.4 . . ?
C2 C1 H1A 110.0 . . ?
C2 C1 H1B 110.0 . . ?
N1 C2 C1 114.8(3) . . ?
N1 C2 C3 121.5(3) . . ?
C3 C2 C1 123.7(3) . . ?
C2 C3 H3 120.4 . . ?
C2 C3 C4 119.2(3) . . ?
C4 C3 H3 120.4 . . ?
C3 C4 H4A 120.4 . . ?
C5 C4 C3 119.3(3) . . ?
C5 C4 H4A 120.4 . . ?
C4 C5 H5 120.6 . . ?
C4 C5 C6 118.9(3) . . ?
C6 C5 H5 120.6 . . ?
N1 C6 C5 122.5(3) . . ?
N1 C6 H6 118.8 . . ?
C5 C6 H6 118.8 . . ?
N3 C7 H7A 109.1 . . ?
N3 C7 H7B 109.1 . . ?
N3 C7 C8 112.3(2) . . ?
H7A C7 H7B 107.9 . . ?
C8 C7 H7A 109.1 . . ?
C8 C7 H7B 109.1 . . ?
N2 C8 C7 116.7(3) . . ?
N2 C8 C9 121.8(3) . . ?
C9 C8 C7 121.5(3) . . ?
C8 C9 H9 120.5 . . ?
C10 C9 C8 119.1(3) . . ?
C10 C9 H9 120.5 . . ?
C9 C10 H10 120.3 . . ?
C9 C10 C11 119.5(4) . . ?
C11 C10 H10 120.3 . . ?
C10 C11 H11 120.7 . . ?
C12 C11 C10 118.7(3) . . ?
C12 C11 H11 120.7 . . ?
N2 C12 C11 122.5(3) . . ?
N2 C12 H12 118.8 . . ?
C11 C12 H12 118.8 . . ?
N3 C13 H13A 109.5 . . ?
N3 C13 H13B 109.5 . . ?
N3 C13 C14 110.6(3) . . ?
H13A C13 H13B 108.1 . . ?
C14 C13 H13A 109.5 . . ?
C14 C13 H13B 109.5 . . ?
C15 C14 C13 120.7(3) . . ?
C15 C14 C19 119.6(3) . . ?
C19 C14 C13 119.6(3) . . ?
C14 C15 H15 119.6 . . ?
C16 C15 C14 120.9(3) . . ?
C16 C15 H15 119.6 . . ?
C15 C16 N4 117.9(3) . . ?
C15 C16 C17 119.7(3) . . ?
C17 C16 N4 122.4(3) . . ?
C16 C17 H17 120.3 . . ?
C18 C17 C16 119.4(3) . . ?
C18 C17 H17 120.3 . . ?
C17 C18 H18 119.1 . . ?
C17 C18 C19 121.8(3) . . ?
C19 C18 H18 119.1 . . ?
O1 C19 C14 120.9(3) . . ?
O1 C19 C18 120.4(3) . . ?
C14 C19 C18 118.6(3) . . ?
O2 C20 N4 124.0(4) . . ?
O2 C20 C22 120.9(5) . . ?
O2 C20 C22' 117.1(12) . . ?
N4 C20 C22 115.1(5) . . ?
N4 C20 C22' 117.9(13) . . ?
C22 C21 H21 119.1 . . ?
C22 C21 C29 121.7(7) . . ?
C29 C21 H21 119.1 . . ?
C21 C22 C20 121.9(7) . . ?
C21 C22 C23 120.6(5) . . ?
C23 C22 C20 116.8(7) . . ?
C22 C23 H23 120.1 . . ?
C24 C23 C22 119.8(5) . . ?
C24 C23 H23 120.1 . . ?
C23 C24 H24 119.5 . . ?
C23 C24 C30 121.0(5) . . ?
C30 C24 H24 119.5 . . ?
C26 C25 H25 119.5 . . ?
C26 C25 C30 121.1(6) . . ?
C30 C25 H25 119.5 . . ?
C25 C26 H26 119.5 . . ?
C25 C26 C27 121.0(5) . . ?
C27 C26 H26 119.5 . . ?
C26 C27 H27 120.3 . . ?
C28 C27 C26 119.3(5) . . ?
C28 C27 H27 120.3 . . ?
C27 C28 H28 119.9 . . ?
C27 C28 C29 120.1(5) . . ?
C29 C28 H28 119.9 . . ?
C28 C29 C21 121.4(6) . . ?
C28 C29 C30 120.9(6) . . ?
C30 C29 C21 117.6(6) . . ?
C24 C30 C29 119.2(5) . . ?
C25 C30 C24 123.2(5) . . ?
C25 C30 C29 117.6(6) . . ?
C22' C21' H21' 114.4 . . ?
C22' C21' C29' 131.3(17) . . ?
C29' C21' H21' 114.4 . . ?
C21' C22' C20 132(2) . . ?
C21' C22' C23' 104.6(13) . . ?
C23' C22' C20 124(2) . . ?
C22' C23' H23' 116.1 . . ?
C24' C23' C22' 128(2) . . ?
C24' C23' H23' 116.1 . . ?
C23' C24' H24' 117.8 . . ?
C23' C24' C30' 124(2) . . ?
C30' C24' H24' 117.8 . . ?
C26' C25' H25' 119.0 . . ?
C26' C25' C30' 122.0(19) . . ?
C30' C25' H25' 119.0 . . ?
C25' C26' H26' 120.7 . . ?
C25' C26' C27' 118.5(15) . . ?
C27' C26' H26' 120.7 . . ?
C26' C27' H27' 119.5 . . ?
C28' C27' C26' 121.0(16) . . ?
C28' C27' H27' 119.5 . . ?
C27' C28' H28' 119.0 . . ?
C27' C28' C29' 122.0(16) . . ?
C29' C28' H28' 119.0 . . ?
C28' C29' C21' 122.4(17) . . ?
C28' C29' C30' 117.5(14) . . ?
C30' C29' C21' 120.1(15) . . ?
C24' C30' C29' 111.7(14) . . ?
C25' C30' C24' 129.4(18) . . ?
C25' C30' C29' 118.9(16) . . ?

loop_
_geom_bond_atom_site_label_1
_geom_bond_atom_site_label_2
_geom_bond_distance
_geom_bond_site_symmetry_2
_geom_bond_publ_flag
Fe1 Cl1 2.3272(10) . ?
Fe1 Cl2 2.3115(10) . ?
Fe1 O1 1.890(2) . ?
Fe1 N1 2.172(3) . ?
Fe1 N2 2.208(3) . ?
Fe1 N3 2.234(3) . ?
O1 C19 1.334(4) . ?
O2 C20 1.215(5) . ?
N1 C2 1.356(4) . ?
N1 C6 1.340(4) . ?
N2 C8 1.343(4) . ?
N2 C12 1.345(4) . ?
N3 C1 1.484(4) . ?
N3 C7 1.484(4) . ?
N3 C13 1.495(4) . ?
N4 H4 0.88(4) . ?
N4 C16 1.412(5) . ?
N4 C20 1.384(5) . ?
C1 H1A 0.9700 . ?
C1 H1B 0.9700 . ?
C1 C2 1.504(5) . ?
C2 C3 1.379(5) . ?
C3 H3 0.9300 . ?
C3 C4 1.386(5) . ?
C4 H4A 0.9300 . ?
C4 C5 1.374(5) . ?
C5 H5 0.9300 . ?
C5 C6 1.378(5) . ?
C6 H6 0.9300 . ?
C7 H7A 0.9700 . ?
C7 H7B 0.9700 . ?
C7 C8 1.491(5) . ?
C8 C9 1.375(5) . ?
C9 H9 0.9300 . ?
C9 C10 1.373(5) . ?
C10 H10 0.9300 . ?
C10 C11 1.379(5) . ?
C11 H11 0.9300 . ?
C11 C12 1.365(5) . ?
C12 H12 0.9300 . ?
C13 H13A 0.9700 . ?
C13 H13B 0.9700 . ?
C13 C14 1.501(5) . ?
C14 C15 1.395(5) . ?
C14 C19 1.399(5) . ?
C15 H15 0.9300 . ?
C15 C16 1.388(5) . ?
C16 C17 1.397(5) . ?
C17 H17 0.9300 . ?
C17 C18 1.374(5) . ?
C18 H18 0.9300 . ?
C18 C19 1.400(5) . ?
C20 C22 1.474(6) . ?
C20 C22' 1.503(10) . ?
C21 H21 0.9300 . ?
C21 C22 1.317(10) . ?
C21 C29 1.431(8) . ?
C22 C23 1.420(9) . ?
C23 H23 0.9300 . ?
C23 C24 1.352(7) . ?
C24 H24 0.9300 . ?
C24 C30 1.408(8) . ?
C25 H25 0.9300 . ?
C25 C26 1.352(9) . ?
C25 C30 1.406(7) . ?
C26 H26 0.9300 . ?
C26 C27 1.411(9) . ?
C27 H27 0.9300 . ?
C27 C28 1.369(7) . ?
C28 H28 0.9300 . ?
C28 C29 1.393(9) . ?
C29 C30 1.410(8) . ?
C21' H21' 0.9300 . ?
C21' C22' 1.35(2) . ?
C21' C29' 1.451(17) . ?
C22' C23' 1.48(2) . ?
C23' H23' 0.9300 . ?
C23' C24' 1.351(19) . ?
C24' H24' 0.9300 . ?
C24' C30' 1.406(18) . ?
C25' H25' 0.9300 . ?
C25' C26' 1.349(18) . ?
C25' C30' 1.405(17) . ?
C26' H26' 0.9300 . ?
C26' C27' 1.393(18) . ?
C27' H27' 0.9300 . ?
C27' C28' 1.349(16) . ?
C28' H28' 0.9300 . ?
C28' C29' 1.389(17) . ?
C29' C30' 1.411(18) . ?

loop_
_geom_torsion_atom_site_label_1
_geom_torsion_atom_site_label_2
_geom_torsion_atom_site_label_3
_geom_torsion_atom_site_label_4
_geom_torsion
_geom_torsion_site_symmetry_1
_geom_torsion_site_symmetry_2
_geom_torsion_site_symmetry_3
_geom_torsion_site_symmetry_4
_geom_torsion_publ_flag
Fe1 O1 C19 C14 -46.2(4) . . . . ?
Fe1 O1 C19 C18 132.0(3) . . . . ?
Fe1 N1 C2 C1 -1.0(4) . . . . ?
Fe1 N1 C2 C3 178.5(2) . . . . ?
Fe1 N1 C6 C5 -177.4(3) . . . . ?
Fe1 N2 C8 C7 20.8(3) . . . . ?
Fe1 N2 C8 C9 -161.9(3) . . . . ?
Fe1 N2 C12 C11 160.8(3) . . . . ?
Fe1 N3 C1 C2 48.5(3) . . . . ?
Fe1 N3 C7 C8 24.0(3) . . . . ?
Fe1 N3 C13 C14 -65.7(3) . . . . ?
Cl1 Fe1 O1 C19 120.1(3) . . . . ?
Cl2 Fe1 O1 C19 -141.5(3) . . . . ?
O2 C20 C22 C21 143.6(6) . . . . ?
O2 C20 C22 C23 -27.3(6) . . . . ?
O2 C20 C22' C21' -30.7(7) . . . . ?
O2 C20 C22' C23' 149.3(10) . . . . ?
N1 Fe1 O1 C19 11.9(6) . . . . ?
N1 C2 C3 C4 -1.1(5) . . . . ?
N2 Fe1 O1 C19 -49.3(3) . . . . ?
N2 C8 C9 C10 0.3(5) . . . . ?
N3 Fe1 O1 C19 27.0(3) . . . . ?
N3 C1 C2 N1 -33.0(4) . . . . ?
N3 C1 C2 C3 147.5(3) . . . . ?
N3 C7 C8 N2 -30.1(4) . . . . ?
N3 C7 C8 C9 152.6(3) . . . . ?
N3 C13 C14 C15 -117.2(3) . . . . ?
N3 C13 C14 C19 59.2(4) . . . . ?
N4 C16 C17 C18 -179.7(3) . . . . ?
N4 C20 C22 C21 -35.3(7) . . . . ?
N4 C20 C22 C23 153.8(4) . . . . ?
N4 C20 C22' C21' 160.0(6) . . . . ?
N4 C20 C22' C23' -20.0(9) . . . . ?
C1 N3 C7 C8 140.2(3) . . . . ?
C1 N3 C13 C14 178.5(3) . . . . ?
C1 C2 C3 C4 178.4(3) . . . . ?
C2 N1 C6 C5 -0.4(5) . . . . ?
C2 C3 C4 C5 0.2(5) . . . . ?
C3 C4 C5 C6 0.5(5) . . . . ?
C4 C5 C6 N1 -0.4(5) . . . . ?
C6 N1 C2 C1 -178.4(3) . . . . ?
C6 N1 C2 C3 1.1(5) . . . . ?
C7 N3 C1 C2 -71.7(3) . . . . ?
C7 N3 C13 C14 56.8(3) . . . . ?
C7 C8 C9 C10 177.5(3) . . . . ?
C8 N2 C12 C11 0.9(5) . . . . ?
C8 C9 C10 C11 -0.1(6) . . . . ?
C9 C10 C11 C12 0.3(6) . . . . ?
C10 C11 C12 N2 -0.7(6) . . . . ?
C12 N2 C8 C7 -178.0(3) . . . . ?
C12 N2 C8 C9 -0.7(5) . . . . ?
C13 N3 C1 C2 166.0(3) . . . . ?
C13 N3 C7 C8 -96.3(3) . . . . ?
C13 C14 C15 C16 175.6(3) . . . . ?
C13 C14 C19 O1 1.2(5) . . . . ?
C13 C14 C19 C18 -177.0(3) . . . . ?
C14 C15 C16 N4 -179.5(3) . . . . ?
C14 C15 C16 C17 1.4(5) . . . . ?
C15 C14 C19 O1 177.6(3) . . . . ?
C15 C14 C19 C18 -0.6(5) . . . . ?
C15 C16 C17 C18 -0.7(5) . . . . ?
C16 N4 C20 O2 -2.5(6) . . . . ?
C16 N4 C20 C22 176.4(4) . . . . ?
C16 N4 C20 C22' 166.1(6) . . . . ?
C16 C17 C18 C19 -0.8(5) . . . . ?
C17 C18 C19 O1 -176.8(3) . . . . ?
C17 C18 C19 C14 1.4(5) . . . . ?
C19 C14 C15 C16 -0.8(5) . . . . ?
C20 N4 C16 C15 164.9(3) . . . . ?
C20 N4 C16 C17 -16.1(5) . . . . ?
C20 C22 C23 C24 170.5(4) . . . . ?
C20 C22' C23' C24' 179.4(11) . . . . ?
C21 C22 C23 C24 -0.5(8) . . . . ?
C21 C29 C30 C24 -1.1(7) . . . . ?
C21 C29 C30 C25 178.0(5) . . . . ?
C22 C21 C29 C28 178.0(6) . . . . ?
C22 C21 C29 C30 0.4(8) . . . . ?
C22 C23 C24 C30 -0.2(7) . . . . ?
C23 C24 C30 C25 -178.0(5) . . . . ?
C23 C24 C30 C29 1.0(7) . . . . ?
C25 C26 C27 C28 -1.7(8) . . . . ?
C26 C25 C30 C24 178.4(5) . . . . ?
C26 C25 C30 C29 -0.7(8) . . . . ?
C26 C27 C28 C29 1.4(7) . . . . ?
C27 C28 C29 C21 -178.3(5) . . . . ?
C27 C28 C29 C30 -0.8(8) . . . . ?
C28 C29 C30 C24 -178.7(5) . . . . ?
C28 C29 C30 C25 0.4(8) . . . . ?
C29 C21 C22 C20 -170.2(5) . . . . ?
C29 C21 C22 C23 0.4(9) . . . . ?
C30 C25 C26 C27 1.4(9) . . . . ?
C21' C22' C23' C24' -0.6(15) . . . . ?
C21' C29' C30' C24' 0.6(15) . . . . ?
C21' C29' C30' C25' -177.7(10) . . . . ?
C22' C21' C29' C28' -179.9(7) . . . . ?
C22' C21' C29' C30' -1.5(14) . . . . ?
C22' C23' C24' C30' 0(2) . . . . ?
C23' C24' C30' C25' 178.0(13) . . . . ?
C23' C24' C30' C29' -0.1(18) . . . . ?
C25' C26' C27' C28' -0.6(18) . . . . ?
C26' C25' C30' C24' -177.3(13) . . . . ?
C26' C25' C30' C29' 0.7(18) . . . . ?
C26' C27' C28' C29' 2.2(18) . . . . ?
C27' C28' C29' C21' 176.2(10) . . . . ?
C27' C28' C29' C30' -2.2(17) . . . . ?
C28' C29' C30' C24' 179.1(11) . . . . ?
C28' C29' C30' C25' 0.8(17) . . . . ?
C29' C21' C22' C20 -178.7(6) . . . . ?
C29' C21' C22' C23' 1.3(8) . . . . ?
C30' C25' C26' C27' -0.8(18) . . . . ?
